data_7249147
loop_
_publ_author_name
'Feng, Shaoqiang'
'Xie, Fengxia'
'Wan, Chengan'
'Zhang, Feng'
'Feng, Lei'
'Wen, Chen'
'Liang, Xiaoqiang'

_publ_section_title
;
 Impact of the number of hydrogen bonds on proton conductivity in
 metallo-hydrogen-bonded organic frameworks: the more the number of
 hydrogen bonds, the better the proton conductivity at the maximum
 relative humidity
;
_journal_issue 35
_journal_name_full CrystEngComm
_journal_page_first 4855
_journal_page_last 4870
_journal_paper_doi 10.1039/D4CE00480A
_journal_volume 26
_journal_year 2024
_chemical_formula_moiety 'C16 H22 N8 Ni O4'
_chemical_formula_sum 'C16 H22 N8 Ni O4'
_chemical_formula_weight 449.11
_space_group_crystal_system monoclinic
_space_group_IT_number 12
_space_group_name_Hall '-C 2y'
_space_group_name_H-M_alt 'C 1 2/m 1'
_atom_sites_solution_hydrogens mixed
_audit_creation_method SHELXL-2014
_audit_update_record
;
2024-04-17 deposited with the CCDC.	2024-07-31 downloaded from the CCDC.
;
_cell_angle_alpha 90
_cell_angle_beta 95.289(4)
_cell_angle_gamma 90
_cell_formula_units_Z 2
_cell_length_a 13.9347(15)
_cell_length_b 7.1605(8)
_cell_length_c 8.9773(10)
_cell_measurement_reflns_used 3779
_cell_measurement_temperature 170(2)
_cell_measurement_theta_max 60.70
_cell_measurement_theta_min 3.02
_cell_volume 891.94(17)
_computing_structure_refinement 'SHELXL-2014 (Sheldrick, 2014)'
_diffrn_ambient_temperature 170(2)
_diffrn_measured_fraction_theta_full 0.999
_diffrn_measured_fraction_theta_max 0.995
_diffrn_measurement_device_type 'CCD area detector'
_diffrn_measurement_method 'phi and omega scans'
_diffrn_radiation_type GaK\a
_diffrn_radiation_wavelength 1.34138
_diffrn_reflns_av_R_equivalents 0.0413
_diffrn_reflns_av_unetI/netI 0.0432
_diffrn_reflns_Laue_measured_fraction_full 0.999
_diffrn_reflns_Laue_measured_fraction_max 0.995
_diffrn_reflns_limit_h_max 18
_diffrn_reflns_limit_h_min -16
_diffrn_reflns_limit_k_max 9
_diffrn_reflns_limit_k_min -9
_diffrn_reflns_limit_l_max 11
_diffrn_reflns_limit_l_min -11
_diffrn_reflns_number 3779
_diffrn_reflns_point_group_measured_fraction_full 0.999
_diffrn_reflns_point_group_measured_fraction_max 0.995
_diffrn_reflns_theta_full 53.594
_diffrn_reflns_theta_max 60.712
_diffrn_reflns_theta_min 4.303
_exptl_absorpt_coefficient_mu 6.193
_exptl_absorpt_correction_T_max 0.89
_exptl_absorpt_correction_T_min 0.75
_exptl_absorpt_correction_type multi-scan
_exptl_crystal_colour green
_exptl_crystal_density_diffrn 1.672
_exptl_crystal_description rod-like
_exptl_crystal_F_000 468
_exptl_crystal_preparation 'proton conduction'
_exptl_crystal_size_max 0.100
_exptl_crystal_size_mid 0.060
_exptl_crystal_size_min 0.040
_refine_diff_density_max 0.534
_refine_diff_density_min -0.302
_refine_diff_density_rms 0.076
_refine_ls_extinction_method none
_refine_ls_goodness_of_fit_ref 1.084
_refine_ls_hydrogen_treatment mixed
_refine_ls_matrix_type full
_refine_ls_number_parameters 90
_refine_ls_number_reflns 1102
_refine_ls_number_restraints 0
_refine_ls_restrained_S_all 1.084
_refine_ls_R_factor_all 0.0378
_refine_ls_R_factor_gt 0.0350
_refine_ls_shift/su_max 0.000
_refine_ls_shift/su_mean 0.000
_refine_ls_structure_factor_coef Fsqd
_refine_ls_weighting_details 'w=1/[\s^2^(Fo^2^)+(0.0450P)^2^+0.6649P] where P=(Fo^2^+2Fc^2^)/3'
_refine_ls_weighting_scheme calc
_refine_ls_wR_factor_gt 0.0845
_refine_ls_wR_factor_ref 0.0859
_reflns_Friedel_coverage 0.000
_reflns_number_gt 1047
_reflns_number_total 1102
_reflns_threshold_expression 'I > 2\s(I)'
_cod_data_source_file d4ce00480a2.cif
_cod_data_source_block Ni-Ci-NH3
_cod_depositor_comments 'Adding full bibliography for 7249146--7249147.cif.'
_cod_original_sg_symbol_H-M 'C 2/m'
_cod_database_code 7249147
_shelx_space_group_comment
;
The symmetry employed for this shelxl refinement is uniquely defined
by the following loop, which should always be used as a source of
symmetry information in preference to the above space-group names.
They are only intended as comments.
;
_shelx_estimated_absorpt_t_min 0.747
_shelx_estimated_absorpt_t_max 0.886
_shelxl_version_number 2014-3

loop_
_space_group_symop_operation_xyz
'x, y, z'
'-x, y, -z'
'x+1/2, y+1/2, z'
'-x+1/2, y+1/2, -z'
'-x, -y, -z'
'x, -y, z'
'-x+1/2, -y+1/2, -z'
'x+1/2, -y+1/2, z'

loop_
_atom_site_label
_atom_site_type_symbol
_atom_site_fract_x
_atom_site_fract_y
_atom_site_fract_z
_atom_site_U_iso_or_equiv
_atom_site_adp_type
_atom_site_occupancy
_atom_site_site_symmetry_order
_atom_site_calc_flag
_atom_site_refinement_flags_posn
_atom_site_refinement_flags_adp
_atom_site_refinement_flags_occupancy
_atom_site_disorder_assembly
_atom_site_disorder_group
C1 C 0.5888(2) 0.5000 0.3310(3) 0.0222(6) Uani 1 2 d S T P . .
H1 H 0.5263 0.5000 0.3655 0.027 Uiso 1 2 calc R U P . .
C2 C 0.67552(18) 0.5000 0.4253(3) 0.0163(5) Uani 1 2 d S T P . .
C3 C 0.74818(19) 0.5000 0.3268(3) 0.0163(5) Uani 1 2 d S T P . .
C4 C 0.84648(19) 0.5000 0.3800(3) 0.0202(6) Uani 1 2 d S T P . .
H4 H 0.8958 0.5000 0.3136 0.024 Uiso 1 2 calc R U P . .
C5 C 0.86764(19) 0.5000 0.5325(3) 0.0199(6) Uani 1 2 d S T P . .
H5 H 0.9334 0.5000 0.5715 0.024 Uiso 1 2 calc R U P . .
C6 C 0.69997(19) 0.5000 0.5807(3) 0.0182(5) Uani 1 2 d S T P . .
H6 H 0.6510 0.5000 0.6477 0.022 Uiso 1 2 calc R U P . .
C7 C 0.79552(19) 0.5000 0.6344(3) 0.0157(5) Uani 1 2 d S T P . .
C8 C 0.82456(19) 0.5000 0.8006(3) 0.0178(5) Uani 1 2 d S T P . .
H2 H 0.730(3) 0.5000 0.090(5) 0.042(11) Uiso 1 2 d S . P . .
N1 N 0.60559(16) 0.5000 0.1890(3) 0.0188(5) Uani 1 2 d S T P . .
N2 N 0.70351(16) 0.5000 0.1855(3) 0.0186(5) Uani 1 2 d S T P . .
N1W N 0.57720(11) 0.7144(2) -0.09523(17) 0.0182(3) Uani 1 1 d . . . . .
H1W1 H 0.5403 0.7652 -0.1738 0.027 Uiso 1 1 calc R U . . .
H1W2 H 0.6321 0.6667 -0.1277 0.027 Uiso 1 1 calc R U . . .
H1W3 H 0.5927 0.8041 -0.0254 0.027 Uiso 1 1 calc R U . . .
Ni1 Ni 0.5000 0.5000 0.0000 0.01416(18) Uani 1 4 d S T P . .
O1 O 0.75761(14) 0.5000 0.8875(2) 0.0250(5) Uani 1 2 d S T P . .
O2 O 0.91284(14) 0.5000 0.8431(2) 0.0268(5) Uani 1 2 d S T P . .

loop_
_atom_site_aniso_label
_atom_site_aniso_U_11
_atom_site_aniso_U_22
_atom_site_aniso_U_33
_atom_site_aniso_U_23
_atom_site_aniso_U_13
_atom_site_aniso_U_12
C1 0.0146(12) 0.0371(16) 0.0146(13) 0.000 -0.0004(10) 0.000
C2 0.0119(12) 0.0230(13) 0.0139(13) 0.000 0.0001(10) 0.000
C3 0.0170(13) 0.0181(12) 0.0139(12) 0.000 0.0023(10) 0.000
C4 0.0126(12) 0.0304(15) 0.0177(13) 0.000 0.0023(10) 0.000
C5 0.0123(12) 0.0283(14) 0.0189(14) 0.000 0.0005(10) 0.000
C6 0.0130(12) 0.0288(14) 0.0129(12) 0.000 0.0015(10) 0.000
C7 0.0140(12) 0.0185(12) 0.0143(12) 0.000 -0.0005(10) 0.000
C8 0.0157(12) 0.0215(13) 0.0151(12) 0.000 -0.0041(10) 0.000
N1 0.0133(11) 0.0284(12) 0.0143(11) 0.000 -0.0016(8) 0.000
N2 0.0137(11) 0.0291(12) 0.0126(11) 0.000 -0.0007(9) 0.000
N1W 0.0172(8) 0.0228(8) 0.0142(7) 0.0008(6) -0.0013(6) -0.0009(7)
Ni1 0.0120(3) 0.0213(3) 0.0087(3) 0.000 -0.00181(18) 0.000
O1 0.0186(10) 0.0440(13) 0.0121(9) 0.000 0.0001(8) 0.000
O2 0.0148(9) 0.0433(13) 0.0209(10) 0.000 -0.0054(8) 0.000

loop_
_atom_type_symbol
_atom_type_description
_atom_type_scat_dispersion_real
_atom_type_scat_dispersion_imag
_atom_type_scat_source
C C 0.0137 0.0067 'International Tables Vol C Tables 4.2.6.8 and 6.1.1.4'
H H 0.0000 0.0000 'International Tables Vol C Tables 4.2.6.8 and 6.1.1.4'
N N 0.0241 0.0134 'International Tables Vol C Tables 4.2.6.8 and 6.1.1.4'
Ni Ni -1.3357 3.2904 'International Tables Vol C Tables 4.2.6.8 and 6.1.1.4'
O O 0.0389 0.0241 'International Tables Vol C Tables 4.2.6.8 and 6.1.1.4'

loop_
_geom_angle_atom_site_label_1
_geom_angle_atom_site_label_2
_geom_angle_atom_site_label_3
_geom_angle
_geom_angle_site_symmetry_1
_geom_angle_site_symmetry_3
_geom_angle_publ_flag
N1 C1 C2 111.2(2) . . ?
N1 C1 H1 124.4 . . ?
C2 C1 H1 124.4 . . ?
C3 C2 C6 120.1(2) . . ?
C3 C2 C1 104.5(2) . . ?
C6 C2 C1 135.4(2) . . ?
N2 C3 C2 107.0(2) . . ?
N2 C3 C4 131.5(2) . . ?
C2 C3 C4 121.5(2) . . ?
C5 C4 C3 116.8(2) . . ?
C5 C4 H4 121.6 . . ?
C3 C4 H4 121.6 . . ?
C4 C5 C7 122.9(3) . . ?
C4 C5 H5 118.6 . . ?
C7 C5 H5 118.6 . . ?
C7 C6 C2 119.1(2) . . ?
C7 C6 H6 120.4 . . ?
C2 C6 H6 120.4 . . ?
C6 C7 C5 119.6(2) . . ?
C6 C7 C8 120.7(2) . . ?
C5 C7 C8 119.7(2) . . ?
O2 C8 O1 124.7(3) . . ?
O2 C8 C7 117.8(2) . . ?
O1 C8 C7 117.5(2) . . ?
C1 N1 N2 106.8(2) . . ?
C1 N1 Ni1 126.63(19) . . ?
N2 N1 Ni1 126.60(17) . . ?
C3 N2 N1 110.5(2) . . ?
C3 N2 H2 130(2) . . ?
N1 N2 H2 119(2) . . ?
Ni1 N1W H1W1 109.5 . . ?
Ni1 N1W H1W2 109.5 . . ?
H1W1 N1W H1W2 109.5 . . ?
Ni1 N1W H1W3 109.5 . . ?
H1W1 N1W H1W3 109.5 . . ?
H1W2 N1W H1W3 109.5 . . ?
N1W Ni1 N1W 180.0 . 5_665 ?
N1W Ni1 N1W 93.88(9) . 6_565 ?
N1W Ni1 N1W 86.12(9) 5_665 6_565 ?
N1W Ni1 N1W 86.12(9) . 2_655 ?
N1W Ni1 N1W 93.88(9) 5_665 2_655 ?
N1W Ni1 N1W 180.00(7) 6_565 2_655 ?
N1W Ni1 N1 91.02(6) . 5_665 ?
N1W Ni1 N1 88.98(6) 5_665 5_665 ?
N1W Ni1 N1 91.02(6) 6_565 5_665 ?
N1W Ni1 N1 88.98(6) 2_655 5_665 ?
N1W Ni1 N1 88.98(6) . . ?
N1W Ni1 N1 91.02(6) 5_665 . ?
N1W Ni1 N1 88.98(6) 6_565 . ?
N1W Ni1 N1 91.02(6) 2_655 . ?
N1 Ni1 N1 180.0 5_665 . ?

loop_
_geom_bond_atom_site_label_1
_geom_bond_atom_site_label_2
_geom_bond_distance
_geom_bond_site_symmetry_2
_geom_bond_publ_flag
C1 N1 1.317(4) . ?
C1 C2 1.410(4) . ?
C1 H1 0.9500 . ?
C2 C3 1.404(3) . ?
C2 C6 1.405(4) . ?
C3 N2 1.361(4) . ?
C3 C4 1.408(4) . ?
C4 C5 1.374(4) . ?
C4 H4 0.9500 . ?
C5 C7 1.420(4) . ?
C5 H5 0.9500 . ?
C6 C7 1.374(4) . ?
C6 H6 0.9500 . ?
C7 C8 1.510(4) . ?
C8 O2 1.254(3) . ?
C8 O1 1.270(3) . ?
N1 N2 1.368(3) . ?
N1 Ni1 2.141(2) . ?
N2 H2 0.96(4) . ?
N1W Ni1 2.1010(15) . ?
N1W H1W1 0.9100 . ?
N1W H1W2 0.9100 . ?
N1W H1W3 0.9100 . ?
Ni1 N1W 2.1010(15) 5_665 ?
Ni1 N1W 2.1010(16) 6_565 ?
Ni1 N1W 2.1010(15) 2_655 ?
Ni1 N1 2.141(2) 5_665 ?

loop_
_geom_torsion_atom_site_label_1
_geom_torsion_atom_site_label_2
_geom_torsion_atom_site_label_3
_geom_torsion_atom_site_label_4
_geom_torsion
_geom_torsion_site_symmetry_1
_geom_torsion_site_symmetry_2
_geom_torsion_site_symmetry_3
_geom_torsion_site_symmetry_4
_geom_torsion_publ_flag
N1 C1 C2 C3 0.000(0) . . . . ?
N1 C1 C2 C6 180.000(0) . . . . ?
C6 C2 C3 N2 180.000(0) . . . . ?
C1 C2 C3 N2 0.000(0) . . . . ?
C6 C2 C3 C4 0.000(0) . . . . ?
C1 C2 C3 C4 180.000(0) . . . . ?
N2 C3 C4 C5 180.000(0) . . . . ?
C2 C3 C4 C5 0.000(0) . . . . ?
C3 C4 C5 C7 0.000(1) . . . . ?
C3 C2 C6 C7 0.000(1) . . . . ?
C1 C2 C6 C7 180.000(0) . . . . ?
C2 C6 C7 C5 0.000(1) . . . . ?
C2 C6 C7 C8 180.000(0) . . . . ?
C4 C5 C7 C6 0.000(1) . . . . ?
C4 C5 C7 C8 180.000(0) . . . . ?
C6 C7 C8 O2 180.000(1) . . . . ?
C5 C7 C8 O2 0.000(1) . . . . ?
C6 C7 C8 O1 0.000(1) . . . . ?
C5 C7 C8 O1 180.000(0) . . . . ?
C2 C1 N1 N2 0.000(0) . . . . ?
C2 C1 N1 Ni1 180.000(0) . . . . ?
C2 C3 N2 N1 0.000(0) . . . . ?
C4 C3 N2 N1 180.000(0) . . . . ?
C1 N1 N2 C3 0.000(0) . . . . ?
Ni1 N1 N2 C3 180.000(0) . . . . ?
